data_4125040
loop_
_publ_author_name
'Hill, Joshua A.'
'Thompson, Amber L.'
'Goodwin, Andrew L.'

_publ_section_title
;
 Dicyanometallates as Model Extended Frameworks.
;
_journal_issue 18
_journal_name_full 'Journal of the American Chemical Society'
_journal_page_first 5886
_journal_page_last 5896
_journal_paper_doi 10.1021/jacs.5b13446
_journal_volume 138
_journal_year 2016
_chemical_formula_moiety 'C6 Au3 Cd N6, C36 H30 N P2'
_chemical_formula_sum 'C42 H30 Au3 Cd N7 P2'
_chemical_formula_weight 1398.00
_chemical_name_systematic
;
bis(triphenylphosphoranylidene)ammonium cadmium dicyanoaurate
;
_space_group_IT_number 15
_symmetry_cell_setting monoclinic
_symmetry_space_group_name_Hall '-I 2ya'
_symmetry_space_group_name_H-M 'I 1 2/a 1'
_atom_sites_solution_hydrogens difmap
_atom_sites_solution_primary direct
_audit_creation_date 2015-12-03
_audit_creation_method CRYSTALS_ver_14.61
_cell_angle_alpha 90
_cell_angle_beta 92.3725(16)
_cell_angle_gamma 90
_cell_formula_units_Z 4
_cell_length_a 16.8455(3)
_cell_length_b 12.7383(3)
_cell_length_c 20.8965(3)
_cell_measurement_reflns_used 17238
_cell_measurement_temperature 292
_cell_measurement_theta_max 76
_cell_measurement_theta_min 4
_cell_volume 4480.19(15)
_computing_cell_refinement 'CrysAlisPro, (Agilent, 2011)'
_computing_data_collection 'SuperNova, (Oxford Diffraction, 2010)'
_computing_data_reduction 'CrysAlisPro, (Agilent, 2011)'
_computing_molecular_graphics 'CAMERON (Watkin et al., 1996)'
_computing_publication_material 'CRYSTALS (Betteridge et al., 2003)'
_computing_structure_refinement 'CRYSTALS (Betteridge et al., 2003)'
_computing_structure_solution 'SIR92 (Altomare et al., 1994)'
_diffrn_ambient_temperature 292
_diffrn_measured_fraction_theta_full 0.995
_diffrn_measured_fraction_theta_max 0.992
_diffrn_measurement_device Area
_diffrn_measurement_device_type 'Oxford Diffraction SuperNova'
_diffrn_measurement_method \w
_diffrn_radiation_monochromator graphite
_diffrn_radiation_type 'Cu K\a'
_diffrn_radiation_wavelength 1.54184
_diffrn_reflns_av_R_equivalents 0.029
_diffrn_reflns_limit_h_max 21
_diffrn_reflns_limit_h_min -21
_diffrn_reflns_limit_k_max 15
_diffrn_reflns_limit_k_min -15
_diffrn_reflns_limit_l_max 26
_diffrn_reflns_limit_l_min -26
_diffrn_reflns_number 41588
_diffrn_reflns_theta_full 74.804
_diffrn_reflns_theta_max 76.330
_diffrn_reflns_theta_min 4.065
_diffrn_standards_number 0
_exptl_absorpt_coefficient_mu 22.772
_exptl_absorpt_correction_T_max 0.620
_exptl_absorpt_correction_T_min 0.226
_exptl_absorpt_correction_type gaussian
_exptl_absorpt_process_details
; 
CrysAlisPro, Agilent Technologies,
Version 1.171.37.35 (release 13-08-2014 CrysAlis171 .NET)
(compiled Aug 13 2014,18:06:01)
Numerical absorption correction based on gaussian integration over
            a multifaceted crystal model
Empirical absorption correction using spherical harmonics,
 implemented in SCALE3 ABSPACK scaling algorithm.
;
_exptl_crystal_colour colourless
_exptl_crystal_density_diffrn 2.072
_exptl_crystal_density_meas ?
_exptl_crystal_density_method 'not measured'
_exptl_crystal_description plate
_exptl_crystal_F_000 2584
_exptl_crystal_size_max 0.104
_exptl_crystal_size_mid 0.072
_exptl_crystal_size_min 0.024
_refine_diff_density_max 0.57
_refine_diff_density_min -1.09
_refine_ls_extinction_method None
_refine_ls_goodness_of_fit_ref 0.9997
_refine_ls_hydrogen_treatment constr
_refine_ls_matrix_type full
_refine_ls_number_parameters 251
_refine_ls_number_reflns 4661
_refine_ls_number_restraints 0
_refine_ls_R_factor_all 0.0270
_refine_ls_R_factor_gt 0.0226
_refine_ls_shift/su_max 0.0011140
_refine_ls_shift/su_mean 0.0000324
_refine_ls_structure_factor_coef Fsqd
_refine_ls_weighting_details
;
 Method= Modified Sheldrick 
 w=1/[\s^2^(F^2^) + ( 0.02P)^2^ + 9.39P] 
 ,where P=(max(Fo^2^,0) + 2Fc^2^)/3 
;
_refine_ls_weighting_scheme calc
_refine_ls_wR_factor_all 0.0549
_refine_ls_wR_factor_gt 0.0525
_refine_ls_wR_factor_ref 0.0549
_reflns_limit_h_max 21
_reflns_limit_h_min -21
_reflns_limit_k_max 15
_reflns_limit_k_min 0
_reflns_limit_l_max 26
_reflns_limit_l_min 0
_reflns_number_gt 4094
_reflns_number_total 4661
_reflns_threshold_expression I>2.0\s(I)
_oxford_diffrn_Wilson_B_factor 0.00
_oxford_diffrn_Wilson_scale 0.00
_oxford_refine_ls_r_factor_ref 0.0270
_oxford_refine_ls_scale 1.0234(17)
_oxford_reflns_number_all 4661
_oxford_reflns_threshold_expression_ref I>-3.0\s(I)
_oxford_structure_analysis_title 048jah13
_cod_data_source_file ja5b13446_si_001.cif
_cod_data_source_block 5b
_cod_depositor_comments
;
The following automatic conversions were performed:

'_exptl_crystal_density_meas' value 'not measured' was changed to '?'
- the value is perceived as not measured.

Automatic conversion script
Id: cif_fix_values 4268 2015-11-12 08:31:59Z antanas 

 Adding full bibliography for 4125033--4125042.cif.
;
_cod_original_sg_symbol_H-M 'I 2/a '
_cod_original_formula_sum 'C42 H30 Au3 Cd1 N7 P2'
_cod_database_code 4125040

loop_
_symmetry_equiv_pos_as_xyz
x,y,z
-x,-y,-z
x+1/2,y+1/2,z+1/2
-x+1/2,-y+1/2,-z+1/2
-x+1/2,y,-z
x+1/2,-y,z
-x+1,y+1/2,-z+1/2
x+1,-y+1/2,z+1/2

loop_
_atom_site_label
_atom_site_type_symbol
_atom_site_fract_x
_atom_site_fract_y
_atom_site_fract_z
_atom_site_U_iso_or_equiv
_atom_site_occupancy
_atom_site_adp_type
_atom_site_refinement_flags_posn
_atom_site_refinement_flags_adp
Au1 Au 0.479224(11) 0.970217(16) 0.277753(10) 0.0745 1.0000 Uani . .
Au2 Au 0.7500 0.83639(2) 0.0000 0.0644 1.0000 Uani S T
Cd3 Cd 0.7500 0.7500 0.2500 0.0461 1.0000 Uani S .
C4 C 0.5784(3) 0.8883(4) 0.2704(2) 0.0779 1.0000 Uani . .
N5 N 0.6354(2) 0.8434(3) 0.2660(2) 0.0812 1.0000 Uani . .
C6 C 0.7538(3) 0.8297(4) 0.0950(2) 0.0729 1.0000 Uani . .
N7 N 0.7540(3) 0.8171(4) 0.14772(16) 0.0828 1.0000 Uani . .
C8 C 0.6174(3) 0.5573(4) 0.2167(2) 0.0775 1.0000 Uani . .
N9 N 0.6705(2) 0.6107(3) 0.2151(2) 0.0868 1.0000 Uani . .
N10 N 0.2500 0.7001(4) 0.5000 0.0611 1.0000 Uani S T
P11 P 0.33451(6) 0.73891(8) 0.48194(5) 0.0564 1.0000 Uani . .
C12 C 0.3518(2) 0.8767(3) 0.4953(2) 0.0642 1.0000 Uani . .
C13 C 0.3494(4) 0.9134(5) 0.5570(3) 0.1023 1.0000 Uani . .
C14 C 0.3583(5) 1.0211(6) 0.5683(4) 0.1236 1.0000 Uani . .
C15 C 0.3700(4) 1.0881(5) 0.5198(4) 0.1058 1.0000 Uani . .
C16 C 0.3707(4) 1.0526(5) 0.4591(4) 0.1130 1.0000 Uani . .
C17 C 0.3621(4) 0.9466(4) 0.4462(3) 0.0891 1.0000 Uani . .
C18 C 0.3499(3) 0.7090(3) 0.3988(2) 0.0678 1.0000 Uani . .
C19 C 0.4227(4) 0.7244(4) 0.3727(3) 0.0903 1.0000 Uani . .
C20 C 0.4324(5) 0.6991(5) 0.3083(4) 0.1166 1.0000 Uani . .
C21 C 0.3711(6) 0.6574(6) 0.2724(3) 0.1277 1.0000 Uani . .
C22 C 0.3002(5) 0.6395(7) 0.2984(3) 0.1366 1.0000 Uani . .
C23 C 0.2887(4) 0.6660(5) 0.3622(3) 0.0988 1.0000 Uani . .
C24 C 0.4084(2) 0.6691(3) 0.5298(2) 0.0656 1.0000 Uani . .
C25 C 0.4785(3) 0.7152(5) 0.5505(3) 0.1028 1.0000 Uani . .
C26 C 0.5340(3) 0.6581(6) 0.5871(4) 0.1198 1.0000 Uani . .
C27 C 0.5202(3) 0.5578(5) 0.6022(3) 0.0956 1.0000 Uani . .
C28 C 0.4507(4) 0.5110(5) 0.5821(3) 0.1006 1.0000 Uani . .
C29 C 0.3946(3) 0.5666(4) 0.5463(3) 0.0822 1.0000 Uani . .
H131 H 0.3417 0.8665 0.5913 0.1242 1.0000 Uiso R .
H141 H 0.3560 1.0462 0.6099 0.1502 1.0000 Uiso R .
H151 H 0.3775 1.1597 0.5287 0.1282 1.0000 Uiso R .
H161 H 0.3765 1.1004 0.4252 0.1374 1.0000 Uiso R .
H171 H 0.3630 0.9222 0.4040 0.1091 1.0000 Uiso R .
H191 H 0.4653 0.7514 0.3985 0.1100 1.0000 Uiso R .
H201 H 0.4814 0.7118 0.2899 0.1420 1.0000 Uiso R .
H211 H 0.3776 0.6412 0.2291 0.1540 1.0000 Uiso R .
H221 H 0.2581 0.6093 0.2731 0.1660 1.0000 Uiso R .
H231 H 0.2391 0.6549 0.3805 0.1211 1.0000 Uiso R .
H251 H 0.4886 0.7856 0.5399 0.1261 1.0000 Uiso R .
H261 H 0.5816 0.6908 0.6016 0.1450 1.0000 Uiso R .
H271 H 0.5584 0.5208 0.6268 0.1159 1.0000 Uiso R .
H281 H 0.4416 0.4405 0.5928 0.1219 1.0000 Uiso R .
H291 H 0.3462 0.5337 0.5331 0.1013 1.0000 Uiso R .

loop_
_atom_site_aniso_label
_atom_site_aniso_U_11
_atom_site_aniso_U_22
_atom_site_aniso_U_33
_atom_site_aniso_U_23
_atom_site_aniso_U_13
_atom_site_aniso_U_12
Au1 0.05687(10) 0.07570(13) 0.09156(13) 0.01625(9) 0.01064(8) 0.01830(8)
Au2 0.08189(16) 0.06671(15) 0.04472(11) 0.0000 0.00256(9) 0.0000
Cd3 0.03498(14) 0.0615(2) 0.04179(14) -0.00064(13) 0.00175(11) -0.00372(13)
C4 0.063(3) 0.086(3) 0.085(3) 0.007(2) 0.006(2) 0.006(2)
N5 0.0500(19) 0.093(3) 0.101(3) -0.003(2) 0.0099(18) 0.0187(19)
C6 0.078(3) 0.081(3) 0.060(2) 0.003(2) 0.0032(19) -0.005(2)
N7 0.094(3) 0.108(3) 0.0458(17) 0.0163(18) 0.0011(16) -0.006(2)
C8 0.071(3) 0.080(3) 0.082(3) -0.015(2) 0.003(2) -0.017(2)
N9 0.076(2) 0.090(3) 0.094(3) -0.017(2) -0.002(2) -0.035(2)
N10 0.048(2) 0.057(3) 0.079(3) 0.0000 0.001(2) 0.0000
P11 0.0505(5) 0.0546(5) 0.0639(5) 0.0006(4) -0.0014(4) -0.0003(4)
C12 0.059(2) 0.059(2) 0.074(2) -0.0068(19) -0.0024(18) -0.0028(18)
C13 0.134(5) 0.088(4) 0.085(3) -0.018(3) -0.011(3) -0.018(3)
C14 0.151(6) 0.105(5) 0.113(5) -0.046(4) -0.016(4) -0.018(5)
C15 0.107(4) 0.065(3) 0.145(6) -0.024(4) -0.008(4) -0.007(3)
C16 0.147(6) 0.062(3) 0.130(5) 0.002(3) 0.004(4) -0.014(3)
C17 0.120(4) 0.058(3) 0.090(3) -0.004(2) 0.009(3) -0.004(3)
C18 0.078(3) 0.055(2) 0.071(2) 0.0004(18) 0.007(2) 0.011(2)
C19 0.105(4) 0.065(3) 0.103(4) -0.005(3) 0.036(3) -0.003(3)
C20 0.163(7) 0.075(4) 0.117(5) -0.002(3) 0.069(5) 0.012(4)
C21 0.194(9) 0.110(5) 0.081(4) -0.007(4) 0.026(5) 0.041(5)
C22 0.148(7) 0.176(8) 0.084(4) -0.039(5) -0.015(4) 0.033(6)
C23 0.094(4) 0.123(5) 0.077(3) -0.021(3) -0.011(3) 0.007(3)
C24 0.052(2) 0.071(3) 0.074(2) 0.009(2) -0.0040(17) 0.0002(18)
C25 0.066(3) 0.090(4) 0.150(5) 0.034(4) -0.028(3) -0.015(3)
C26 0.065(3) 0.118(5) 0.173(7) 0.029(5) -0.042(4) -0.008(3)
C27 0.080(3) 0.110(4) 0.095(4) 0.013(3) -0.021(3) 0.023(3)
C28 0.097(4) 0.079(3) 0.123(5) 0.017(3) -0.022(3) 0.018(3)
C29 0.070(3) 0.063(3) 0.112(4) 0.007(3) -0.020(2) 0.004(2)

loop_
_atom_type_symbol
_atom_type_scat_dispersion_real
_atom_type_scat_dispersion_imag
_atom_type_scat_Cromer_Mann_a1
_atom_type_scat_Cromer_Mann_b1
_atom_type_scat_Cromer_Mann_a2
_atom_type_scat_Cromer_Mann_b2
_atom_type_scat_Cromer_Mann_a3
_atom_type_scat_Cromer_Mann_b3
_atom_type_scat_Cromer_Mann_a4
_atom_type_scat_Cromer_Mann_b4
_atom_type_scat_Cromer_Mann_c
_atom_type_scat_source
Au -4.4197 7.2980 16.8819 0.4611 18.5913 8.6216 25.5582 1.4826 5.8600 36.3956 12.0658 'International Tables Vol C 4.2.6.8 and 6.1.1.4'
Cd 0.1185 4.6533 19.2214 0.5946 17.6444 6.9089 4.4610 24.7008 1.6029 87.4825 5.0694 'International Tables Vol C 4.2.6.8 and 6.1.1.4'
P 0.2955 0.4335 6.4345 1.9067 4.1791 27.1570 1.7800 0.5260 1.4908 68.1645 1.1149 'International Tables Vol C 4.2.6.8 and 6.1.1.4'
N 0.0311 0.0180 12.2126 0.0057 3.1322 9.8933 2.0125 28.9975 1.1663 0.5826 -11.5290 'International Tables Vol C 4.2.6.8 and 6.1.1.4'
C 0.0181 0.0091 2.3100 20.8439 1.0200 10.2075 1.5886 0.5687 0.8650 51.6512 0.2156 'International Tables Vol C 4.2.6.8 and 6.1.1.4'
H 0.0000 0.0000 0.4930 10.5109 0.3229 26.1257 0.1402 3.1424 0.0408 57.7998 0.0030 'International Tables Vol C 4.2.6.8 and 6.1.1.4'

loop_
_exptl_crystal_face_index_h
_exptl_crystal_face_index_k
_exptl_crystal_face_index_l
_exptl_crystal_face_perp_dist
_exptl_oxdiff_crystal_face_indexfrac_h
_exptl_oxdiff_crystal_face_indexfrac_k
_exptl_oxdiff_crystal_face_indexfrac_l
_exptl_oxdiff_crystal_face_x
_exptl_oxdiff_crystal_face_y
_exptl_oxdiff_crystal_face_z
7 6 -2 0.0403 6.9970 6.0034 -2.0011 -0.1535 0.8404 -0.4699
0 0 -14 0.0119 -0.0085 0.0033 -13.9994 0.9861 0.1943 -0.2389
0 0 14 0.0119 0.0085 -0.0033 13.9994 -0.9861 -0.1943 0.2389
6 -7 3 0.0322 6.0082 -6.9988 2.9881 -0.0511 0.2109 1.0152
-6 7 -3 0.0322 -6.0082 6.9988 -2.9881 0.0511 -0.2109 -1.0152
-7 -6 2 0.0403 -6.9970 -6.0034 2.0011 0.1535 -0.8404 0.4699

loop_
_geom_angle_atom_site_label_1
_geom_angle_site_symmetry_1
_geom_angle_atom_site_label_2
_geom_angle_atom_site_label_3
_geom_angle_site_symmetry_3
_geom_angle
_geom_angle_publ_flag
C8 7_555 Au1 C4 . 177.5(2) yes
C6 5_655 Au2 C6 . 175.1(3) yes
N9 4_665 Cd3 N7 4_665 91.75(15) yes
N9 4_665 Cd3 N5 4_665 87.95(16) yes
N7 4_665 Cd3 N5 4_665 90.02(15) yes
N9 4_665 Cd3 N5 . 92.05(16) yes
N7 4_665 Cd3 N5 . 89.98(15) yes
N5 4_665 Cd3 N5 . 179.995 yes
N9 4_665 Cd3 N7 . 88.25(15) yes
N7 4_665 Cd3 N7 . 179.995 yes
N5 4_665 Cd3 N7 . 89.98(15) yes
N5 . Cd3 N7 . 90.02(15) yes
N9 4_665 Cd3 N9 . 179.995 yes
N7 4_665 Cd3 N9 . 88.25(15) yes
N5 4_665 Cd3 N9 . 92.05(16) yes
N5 . Cd3 N9 . 87.95(16) yes
N7 . Cd3 N9 . 91.75(15) yes
Au1 . C4 N5 . 178.8(5) yes
Cd3 . N5 C4 . 176.3(4) yes
Au2 . C6 N7 . 174.0(5) yes
Cd3 . N7 C6 . 166.4(4) yes
Au1 7_545 C8 N9 . 176.5(5) yes
Cd3 . N9 C8 . 154.3(4) yes
P11 5_556 N10 P11 . 143.2(3) yes
N10 . P11 C12 . 114.4(2) yes
N10 . P11 C18 . 109.42(17) yes
C12 . P11 C18 . 109.0(2) yes
N10 . P11 C24 . 108.92(18) yes
C12 . P11 C24 . 107.0(2) yes
C18 . P11 C24 . 107.9(2) yes
P11 . C12 C13 . 117.9(4) yes
P11 . C12 C17 . 122.7(4) yes
C13 . C12 C17 . 119.3(5) yes
C12 . C13 C14 . 119.0(6) yes
C12 . C13 H131 . 120.4 no
C14 . C13 H131 . 120.6 no
C13 . C14 C15 . 120.9(6) yes
C13 . C14 H141 . 119.1 no
C15 . C14 H141 . 120.0 no
C14 . C15 C16 . 120.2(6) yes
C14 . C15 H151 . 119.4 no
C16 . C15 H151 . 120.4 no
C15 . C16 C17 . 120.4(6) yes
C15 . C16 H161 . 119.8 no
C17 . C16 H161 . 119.8 no
C16 . C17 C12 . 120.1(5) yes
C16 . C17 H171 . 120.2 no
C12 . C17 H171 . 119.7 no
P11 . C18 C19 . 121.1(4) yes
P11 . C18 C23 . 119.0(4) yes
C19 . C18 C23 . 119.9(5) yes
C18 . C19 C20 . 119.3(6) yes
C18 . C19 H191 . 119.6 no
C20 . C19 H191 . 121.1 no
C19 . C20 C21 . 120.4(7) yes
C19 . C20 H201 . 119.6 no
C21 . C20 H201 . 120.0 no
C20 . C21 C22 . 120.4(7) yes
C20 . C21 H211 . 120.2 no
C22 . C21 H211 . 119.4 no
C21 . C22 C23 . 120.2(7) yes
C21 . C22 H221 . 119.8 no
C23 . C22 H221 . 120.0 no
C22 . C23 C18 . 119.8(6) yes
C22 . C23 H231 . 120.7 no
C18 . C23 H231 . 119.4 no
P11 . C24 C25 . 122.0(4) yes
P11 . C24 C29 . 119.3(3) yes
C25 . C24 C29 . 118.7(4) yes
C24 . C25 C26 . 120.0(5) yes
C24 . C25 H251 . 119.7 no
C26 . C25 H251 . 120.3 no
C25 . C26 C27 . 120.7(5) yes
C25 . C26 H261 . 119.3 no
C27 . C26 H261 . 120.0 no
C26 . C27 C28 . 120.0(5) yes
C26 . C27 H271 . 119.3 no
C28 . C27 H271 . 120.7 no
C27 . C28 C29 . 120.2(5) yes
C27 . C28 H281 . 119.4 no
C29 . C28 H281 . 120.4 no
C28 . C29 C24 . 120.3(5) yes
C28 . C29 H291 . 119.6 no
C24 . C29 H291 . 120.1 no

loop_
_geom_bond_atom_site_label_1
_geom_bond_atom_site_label_2
_geom_bond_site_symmetry_2
_geom_bond_distance
_geom_bond_publ_flag
Au1 C8 7_555 1.977(5) yes
Au1 C4 . 1.980(5) yes
Au2 C6 5_655 1.985(4) yes
Au2 C6 . 1.985(4) yes
Cd3 N9 4_665 2.322(4) yes
Cd3 N7 4_665 2.306(3) yes
Cd3 N5 4_665 2.304(3) yes
Cd3 N5 . 2.304(3) yes
Cd3 N7 . 2.306(3) yes
Cd3 N9 . 2.322(4) yes
C4 N5 . 1.126(6) yes
C6 N7 . 1.113(5) yes
C8 N9 . 1.126(6) yes
N10 P11 5_556 1.5679(17) yes
N10 P11 . 1.5679(17) yes
P11 C12 . 1.799(4) yes
P11 C18 . 1.808(4) yes
P11 C24 . 1.799(4) yes
C12 C13 . 1.374(7) yes
C12 C17 . 1.376(7) yes
C13 C14 . 1.399(9) yes
C13 H131 . 0.947 no
C14 C15 . 1.345(9) yes
C14 H141 . 0.929 no
C15 C16 . 1.347(9) yes
C15 H151 . 0.937 no
C16 C17 . 1.384(7) yes
C16 H161 . 0.943 no
C17 H171 . 0.936 no
C18 C19 . 1.376(6) yes
C18 C23 . 1.373(7) yes
C19 C20 . 1.399(8) yes
C19 H191 . 0.944 no
C20 C21 . 1.359(10) yes
C20 H201 . 0.940 no
C21 C22 . 1.353(11) yes
C21 H211 . 0.938 no
C22 C23 . 1.396(8) yes
C22 H221 . 0.947 no
C23 H231 . 0.942 no
C24 C25 . 1.373(6) yes
C24 C29 . 1.373(6) yes
C25 C26 . 1.389(7) yes
C25 H251 . 0.941 no
C26 C27 . 1.337(8) yes
C26 H261 . 0.942 no
C27 C28 . 1.365(8) yes
C27 H271 . 0.936 no
C28 C29 . 1.378(7) yes
C28 H281 . 0.939 no
C29 H291 . 0.946 no
